data_2013612
loop_
_publ_author_name
'Efr\'en V. Garc\'ia-B\'aez'
'Carlos Z. G\'omez-Castro'
'Herbert H\"opfl'
'Francisco J. Mart\'inez-Mart\'inez'
'Itzia I. Padilla-Mart\'inez'

_publ_section_title
;
 Ethyl <i>N</i>-phenyloxamate
;
_journal_issue 10
_journal_name_full 'Acta Crystallographica Section C'
_journal_page_first o541
_journal_page_last o543
_journal_paper_doi 10.1107/S0108270103017554
_journal_volume 59
_journal_year 2003
_chemical_formula_iupac 'C10 H11 N O3'
_chemical_formula_moiety 'C10 H11 N O3'
_chemical_formula_sum 'C10 H11 N O3'
_chemical_formula_weight 193.20
_chemical_melting_point 347
_chemical_name_systematic
;
Ethyl N-phenyloxamate
;
_space_group_IT_number 2
_symmetry_cell_setting triclinic
_symmetry_space_group_name_Hall '-P 1'
_symmetry_space_group_name_H-M 'P -1'
_atom_sites_solution_hydrogens geom
_atom_sites_solution_primary direct
_atom_sites_solution_secondary difmap
_audit_creation_method SHELXL-97
_cell_angle_alpha 108.4910(10)
_cell_angle_beta 96.0810(10)
_cell_angle_gamma 110.1650(10)
_cell_formula_units_Z 4
_cell_length_a 7.8033(5)
_cell_length_b 10.6424(7)
_cell_length_c 13.2432(9)
_cell_measurement_reflns_used 600
_cell_measurement_temperature 100(2)
_cell_measurement_theta_max 25
_cell_measurement_theta_min 20
_cell_volume 950.03(11)
_computing_cell_refinement SMART
_computing_data_collection 'SMART (Bruker, 2000)'
_computing_data_reduction 'SAINT (Bruker, 2000)'
_computing_molecular_graphics 'SHELXTL (Bruker, 2000)'
_computing_publication_material 'SHELXL97 and WinGX (Farrugia, 1999)'
_computing_structure_refinement 'SHELXL97 (Sheldrick, 1997)'
_computing_structure_solution 'SHELXS97 (Sheldrick, 1997)'
_diffrn_ambient_temperature 293(2)
_diffrn_detector_area_resol_mean 3
_diffrn_measured_fraction_theta_full 0.993
_diffrn_measured_fraction_theta_max 0.993
_diffrn_measurement_device_type 'Bruker Smart area-detector'
_diffrn_measurement_method '\f and \w scans'
_diffrn_radiation_monochromator graphite
_diffrn_radiation_source 'fine-focus sealed tube'
_diffrn_radiation_type MoK\a
_diffrn_radiation_wavelength 0.71073
_diffrn_reflns_av_R_equivalents 0.0249
_diffrn_reflns_av_sigmaI/netI 0.0301
_diffrn_reflns_limit_h_max 9
_diffrn_reflns_limit_h_min -9
_diffrn_reflns_limit_k_max 13
_diffrn_reflns_limit_k_min -13
_diffrn_reflns_limit_l_max 16
_diffrn_reflns_limit_l_min -16
_diffrn_reflns_number 10719
_diffrn_reflns_theta_full 27.00
_diffrn_reflns_theta_max 27.00
_diffrn_reflns_theta_min 1.67
_diffrn_standards_decay_% 5
_diffrn_standards_interval_time 0
_diffrn_standards_number 100
_exptl_absorpt_coefficient_mu 0.101
_exptl_absorpt_correction_T_max 0.967
_exptl_absorpt_correction_T_min 0.952
_exptl_absorpt_correction_type multi-scan
_exptl_absorpt_process_details '(SADABS; Sheldrick, 1996)'
_exptl_crystal_colour colourless
_exptl_crystal_density_diffrn 1.351
_exptl_crystal_density_method 'not measured'
_exptl_crystal_description rhombohedron
_exptl_crystal_F_000 408
_exptl_crystal_size_max 0.50
_exptl_crystal_size_mid 0.47
_exptl_crystal_size_min 0.43
_refine_diff_density_max 0.352
_refine_diff_density_min -0.284
_refine_ls_extinction_coef 0.0054(13)
_refine_ls_extinction_expression Fc^*^=kFc[1+0.001xFc^2^\l^3^/sin(2\q)]^-1/4^
_refine_ls_extinction_method SHELXL97
_refine_ls_goodness_of_fit_ref 1.050
_refine_ls_hydrogen_treatment constr
_refine_ls_matrix_type full
_refine_ls_number_parameters 256
_refine_ls_number_reflns 4107
_refine_ls_number_restraints 0
_refine_ls_restrained_S_all 1.050
_refine_ls_R_factor_all 0.0499
_refine_ls_R_factor_gt 0.0439
_refine_ls_shift/su_max <0.001
_refine_ls_shift/su_mean 0.000
_refine_ls_structure_factor_coef Fsqd
_refine_ls_weighting_details 'calc w=1/[\s^2^(Fo^2^)+(0.0535P)^2^+0.3757P] where P=(Fo^2^+2Fc^2^)/3'
_refine_ls_weighting_scheme calc
_refine_ls_wR_factor_gt 0.1095
_refine_ls_wR_factor_ref 0.1137
_reflns_number_gt 3637
_reflns_number_total 4107
_reflns_threshold_expression I>2\s(I)
_cod_data_source_file gg1178.cif
_cod_data_source_block I
_cod_depositor_comments
;
The following automatic conversions were performed:
'_symmetry_cell_setting' value 'Triclinic' changed to 'triclinic'
according to '/home/saulius/struct/CIF-dictionaries/cif_core.dic'
dictionary named 'cif_core.dic' version 2.4.1 from 2010-06-29.

Automatic conversion script
Id: cif_fix_enum 1527 2010-12-29 10:47:43Z saulius 

The following automatic conversions were performed:

'_symmetry_cell_setting' value 'Triclinic' changed to 'triclinic'
according to /home/saulius/struct/CIF-dictionaries/cif_core.dic
dictionary named 'cif_core.dic' version 2.4.1 from 2010-06-29.

Automatic conversion script
Id: cif_fix_values 1715 2011-07-08 13:25:40Z adriana 
;
_cod_database_code 2013612
_cod_database_fobs_code 2013612

loop_
_symmetry_equiv_pos_as_xyz
'x, y, z'
'-x, -y, -z'

loop_
_atom_site_label
_atom_site_fract_x
_atom_site_fract_y
_atom_site_fract_z
_atom_site_U_iso_or_equiv
_atom_site_adp_type
_atom_site_calc_flag
_atom_site_refinement_flags
_atom_site_occupancy
_atom_site_disorder_assembly
_atom_site_disorder_group
_atom_site_type_symbol
C1A 0.40793(18) 0.29510(14) 0.66506(11) 0.0165(3) Uani d . 1 . . C
C1B 0.42640(18) 1.03245(14) 0.16072(11) 0.0165(3) Uani d . 1 . . C
C2A 0.54894(19) 0.31794(15) 0.75122(11) 0.0188(3) Uani d . 1 . . C
H2A 0.6094 0.2528 0.7426 0.023 Uiso calc R 1 . . H
C2B 0.41705(19) 1.14896(15) 0.24227(11) 0.0197(3) Uani d . 1 . . C
H2B 0.3206 1.1812 0.2293 0.024 Uiso calc R 1 . . H
C3A 0.6012(2) 0.43530(15) 0.84940(11) 0.0208(3) Uani d . 1 . . C
H3A 0.6969 0.4501 0.9079 0.025 Uiso calc R 1 . . H
C3B 0.5482(2) 1.21782(15) 0.34224(11) 0.0215(3) Uani d . 1 . . C
H3B 0.5418 1.2977 0.3975 0.026 Uiso calc R 1 . . H
C4A 0.5140(2) 0.53132(15) 0.86238(12) 0.0212(3) Uani d . 1 . . C
H4A 0.5489 0.6113 0.9298 0.025 Uiso calc R 1 . . H
C4B 0.68898(19) 1.17088(15) 0.36227(11) 0.0204(3) Uani d . 1 . . C
H4B 0.7777 1.2172 0.4313 0.025 Uiso calc R 1 . . H
C5A 0.3757(2) 0.50951(15) 0.77606(12) 0.0207(3) Uani d . 1 . . C
H5A 0.3166 0.5755 0.7847 0.025 Uiso calc R 1 . . H
C5B 0.69862(19) 1.05583(15) 0.28059(12) 0.0202(3) Uani d . 1 . . C
H5B 0.7956 1.0241 0.2938 0.024 Uiso calc R 1 . . H
C6A 0.32219(19) 0.39249(15) 0.67704(11) 0.0195(3) Uani d . 1 . . C
H6A 0.2282 0.3791 0.6182 0.023 Uiso calc R 1 . . H
C6B 0.56872(19) 0.98586(15) 0.17942(11) 0.0187(3) Uani d . 1 . . C
H6B 0.5770 0.9073 0.1238 0.022 Uiso calc R 1 . . H
C8A 0.20469(19) 0.11137(15) 0.48511(11) 0.0180(3) Uani d . 1 . . C
C8B 0.24118(19) 0.83553(15) -0.01844(11) 0.0187(3) Uani d . 1 . . C
C9A 0.19617(18) -0.02827(15) 0.39766(11) 0.0170(3) Uani d . 1 . . C
C9B 0.07352(19) 0.79890(15) -0.11143(11) 0.0174(3) Uani d . 1 . . C
C11A 0.03962(19) -0.20379(15) 0.22040(11) 0.0185(3) Uani d . 1 . . C
H11A 0.0101 -0.2880 0.2425 0.022 Uiso calc R 1 . . H
H11B 0.1595 -0.1860 0.1972 0.022 Uiso calc R 1 . . H
C11B -0.10753(19) 0.63731(15) -0.28904(11) 0.0200(3) Uani d . 1 . . C
H11C -0.0853 0.7170 -0.3160 0.024 Uiso calc R 1 . . H
H11D -0.2303 0.6143 -0.2691 0.024 Uiso calc R 1 . . H
C12A -0.1163(2) -0.23230(16) 0.12800(11) 0.0219(3) Uani d . 1 . . C
H12A -0.2353 -0.2551 0.1506 0.033 Uiso calc R 1 . . H
H12B -0.1265 -0.3142 0.0635 0.033 Uiso calc R 1 . . H
H12C -0.0886 -0.1462 0.1097 0.033 Uiso calc R 1 . . H
C12B -0.1064(2) 0.50599(16) -0.37594(12) 0.0254(3) Uani d . 1 . . C
H12D 0.0175 0.5293 -0.3927 0.038 Uiso calc R 1 . . H
H12E -0.2027 0.4763 -0.4425 0.038 Uiso calc R 1 . . H
H12F -0.1333 0.4269 -0.3492 0.038 Uiso calc R 1 . . H
N7A 0.35830(16) 0.17034(12) 0.56864(9) 0.0177(2) Uani d . 1 . . N
H7A 0.4363 0.1267 0.5627 0.021 Uiso calc R 1 . . H
N7B 0.28635(16) 0.96634(12) 0.06075(9) 0.0176(3) Uani d . 1 . . N
H7B 0.2220 1.0161 0.0492 0.021 Uiso calc R 1 . . H
O8A 0.08365(15) 0.15708(11) 0.47463(8) 0.0270(3) Uani d . 1 . . O
O8B 0.31572(16) 0.75229(12) -0.02031(9) 0.0305(3) Uani d . 1 . . O
O9A 0.30585(13) -0.08283(10) 0.40773(8) 0.0203(2) Uani d . 1 . . O
O9B -0.01593(14) 0.87252(11) -0.10624(8) 0.0221(2) Uani d . 1 . . O
O10A 0.05531(13) -0.07642(10) 0.31163(8) 0.0194(2) Uani d . 1 . . O
O10B 0.04368(14) 0.67911(10) -0.19398(7) 0.0199(2) Uani d . 1 . . O

loop_
_atom_site_aniso_label
_atom_site_aniso_U_11
_atom_site_aniso_U_22
_atom_site_aniso_U_33
_atom_site_aniso_U_12
_atom_site_aniso_U_13
_atom_site_aniso_U_23
C1A 0.0156(6) 0.0167(6) 0.0155(6) 0.0055(5) 0.0038(5) 0.0050(5)
C1B 0.0151(6) 0.0174(6) 0.0157(6) 0.0047(5) 0.0020(5) 0.0072(5)
C2A 0.0173(7) 0.0185(7) 0.0214(7) 0.0090(5) 0.0040(5) 0.0066(5)
C2B 0.0186(7) 0.0197(7) 0.0211(7) 0.0096(6) 0.0021(5) 0.0068(6)
C3A 0.0176(7) 0.0226(7) 0.0186(7) 0.0071(6) -0.0004(5) 0.0058(6)
C3B 0.0230(7) 0.0185(7) 0.0183(7) 0.0078(6) 0.0028(6) 0.0023(5)
C4A 0.0211(7) 0.0177(7) 0.0195(7) 0.0054(6) 0.0050(6) 0.0030(5)
C4B 0.0179(7) 0.0218(7) 0.0174(7) 0.0040(6) -0.0006(5) 0.0081(6)
C5A 0.0216(7) 0.0181(7) 0.0242(7) 0.0105(6) 0.0068(6) 0.0071(6)
C5B 0.0165(7) 0.0225(7) 0.0239(7) 0.0091(6) 0.0033(5) 0.0110(6)
C6A 0.0188(7) 0.0223(7) 0.0187(7) 0.0097(6) 0.0029(5) 0.0085(6)
C6B 0.0187(7) 0.0195(7) 0.0190(7) 0.0093(5) 0.0047(5) 0.0069(5)
C8A 0.0168(7) 0.0198(7) 0.0167(6) 0.0085(5) 0.0028(5) 0.0053(5)
C8B 0.0196(7) 0.0210(7) 0.0162(6) 0.0105(6) 0.0034(5) 0.0056(5)
C9A 0.0149(6) 0.0198(7) 0.0162(6) 0.0071(5) 0.0031(5) 0.0066(5)
C9B 0.0185(7) 0.0187(6) 0.0153(6) 0.0084(5) 0.0045(5) 0.0057(5)
C11A 0.0179(7) 0.0174(6) 0.0167(6) 0.0068(5) 0.0027(5) 0.0028(5)
C11B 0.0185(7) 0.0220(7) 0.0150(6) 0.0070(6) -0.0005(5) 0.0040(5)
C12A 0.0186(7) 0.0240(7) 0.0180(7) 0.0072(6) 0.0008(5) 0.0042(6)
C12B 0.0254(8) 0.0249(7) 0.0189(7) 0.0094(6) 0.0020(6) 0.0010(6)
N7A 0.0170(6) 0.0195(6) 0.0166(6) 0.0106(5) 0.0022(4) 0.0038(5)
N7B 0.0182(6) 0.0188(6) 0.0156(6) 0.0100(5) 0.0003(5) 0.0045(5)
O8A 0.0241(6) 0.0288(6) 0.0244(5) 0.0173(5) -0.0031(4) 0.0007(4)
O8B 0.0363(6) 0.0281(6) 0.0240(5) 0.0221(5) -0.0056(5) -0.0001(4)
O9A 0.0192(5) 0.0226(5) 0.0188(5) 0.0116(4) 0.0019(4) 0.0049(4)
O9B 0.0229(5) 0.0240(5) 0.0188(5) 0.0139(4) 0.0008(4) 0.0036(4)
O10A 0.0185(5) 0.0203(5) 0.0160(5) 0.0093(4) -0.0002(4) 0.0021(4)
O10B 0.0217(5) 0.0212(5) 0.0141(5) 0.0107(4) -0.0001(4) 0.0022(4)

loop_
_atom_type_symbol
_atom_type_description
_atom_type_scat_dispersion_real
_atom_type_scat_dispersion_imag
_atom_type_scat_source
C C 0.0033 0.0016 'International Tables Vol C Tables 4.2.6.8 and 6.1.1.4'
H H 0.0000 0.0000 'International Tables Vol C Tables 4.2.6.8 and 6.1.1.4'
N N 0.0061 0.0033 'International Tables Vol C Tables 4.2.6.8 and 6.1.1.4'
O O 0.0106 0.0060 'International Tables Vol C Tables 4.2.6.8 and 6.1.1.4'

loop_
_geom_angle_atom_site_label_1
_geom_angle_atom_site_label_2
_geom_angle_atom_site_label_3
_geom_angle
C6A C1A C2A 119.76(12)
C6A C1A N7A 123.31(12)
C2A C1A N7A 116.93(12)
C2B C1B C6B 119.95(12)
C2B C1B N7B 116.98(12)
C6B C1B N7B 123.07(12)
C3A C2A C1A 120.27(13)
C3A C2A H2A 119.9
C1A C2A H2A 119.9
C3B C2B C1B 120.07(13)
C3B C2B H2B 120.0
C1B C2B H2B 120.0
C2A C3A C4A 120.18(13)
C2A C3A H3A 119.9
C4A C3A H3A 119.9
C2B C3B C4B 120.42(13)
C2B C3B H3B 119.8
C4B C3B H3B 119.8
C5A C4A C3A 119.45(13)
C5A C4A H4A 120.3
C3A C4A H4A 120.3
C5B C4B C3B 119.27(13)
C5B C4B H4B 120.4
C3B C4B H4B 120.4
C4A C5A C6A 120.99(13)
C4A C5A H5A 119.5
C6A C5A H5A 119.5
C4B C5B C6B 121.11(13)
C4B C5B H5B 119.4
C6B C5B H5B 119.4
C5A C6A C1A 119.34(13)
C5A C6A H6A 120.3
C1A C6A H6A 120.3
C5B C6B C1B 119.16(13)
C5B C6B H6B 120.4
C1B C6B H6B 120.4
O8A C8A N7A 127.25(13)
O8A C8A C9A 121.34(12)
N7A C8A C9A 111.41(11)
O8B C8B N7B 127.01(13)
O8B C8B C9B 121.71(12)
N7B C8B C9B 111.28(11)
O9A C9A O10A 125.86(12)
O9A C9A C8A 123.70(12)
O10A C9A C8A 110.43(11)
O9B C9B O10B 126.03(12)
O9B C9B C8B 123.01(12)
O10B C9B C8B 110.96(11)
O10A C11A C12A 107.04(11)
O10A C11A H11A 110.3
C12A C11A H11A 110.3
O10A C11A H11B 110.3
C12A C11A H11B 110.3
H11A C11A H11B 108.6
O10B C11B C12B 106.60(11)
O10B C11B H11C 110.4
C12B C11B H11C 110.4
O10B C11B H11D 110.4
C12B C11B H11D 110.4
H11C C11B H11D 108.6
C11A C12A H12A 109.5
C11A C12A H12B 109.5
H12A C12A H12B 109.5
C11A C12A H12C 109.5
H12A C12A H12C 109.5
H12B C12A H12C 109.5
C11B C12B H12D 109.5
C11B C12B H12E 109.5
H12D C12B H12E 109.5
C11B C12B H12F 109.5
H12D C12B H12F 109.5
H12E C12B H12F 109.5
C8A N7A C1A 127.05(11)
C8A N7A H7A 116.5
C1A N7A H7A 116.5
C8B N7B C1B 127.06(11)
C8B N7B H7B 116.5
C1B N7B H7B 116.5
C9A O10A C11A 115.48(10)
C9B O10B C11B 115.62(10)

loop_
_geom_bond_atom_site_label_1
_geom_bond_atom_site_label_2
_geom_bond_site_symmetry_2
_geom_bond_distance
_geom_bond_publ_flag
O8A C8A . 1.2165(16) yes
O9A C9A . 1.2063(16) yes
O10A C9A . 1.3209(16) yes
O10A C11A . 1.4586(16) yes
N7A C1A . 1.4173(17) yes
N7A C8A . 1.3470(17) yes
C8A C9A . 1.5421(19) yes
O8B C8B . 1.2116(17) yes
O9B C9B . 1.2078(16) yes
O10B C9B . 1.3161(16) yes
O10B C11B . 1.4639(16) yes
N7B C1B . 1.4193(17) yes
N7B C8B . 1.3488(17) yes
C8B C9B . 1.5436(19) yes
C1A C6A . 1.3941(19) ?
C1A C2A . 1.3948(19) ?
C1B C2B . 1.3924(19) ?
C1B C6B . 1.3928(19) ?
C2A C3A . 1.3868(19) ?
C2A H2A . 0.9500 ?
C2B C3B . 1.3848(19) ?
C2B H2B . 0.9500 ?
C3A C4A . 1.389(2) ?
C3A H3A . 0.9500 ?
C3B C4B . 1.388(2) ?
C3B H3B . 0.9500 ?
C4A C5A . 1.387(2) ?
C4A H4A . 0.9500 ?
C4B C5B . 1.384(2) ?
C4B H4B . 0.9500 ?
C5A C6A . 1.391(2) ?
C5A H5A . 0.9500 ?
C5B C6B . 1.3915(19) ?
C5B H5B . 0.9500 ?
C6A H6A . 0.9500 ?
C6B H6B . 0.9500 ?
C11A C12A . 1.5048(19) ?
C11A H11A . 0.9900 ?
C11A H11B . 0.9900 ?
C11B C12B . 1.5060(19) ?
C11B H11C . 0.9900 ?
C11B H11D . 0.9900 ?
C12A H12A . 0.9800 ?
C12A H12B . 0.9800 ?
C12A H12C . 0.9800 ?
C12B H12D . 0.9800 ?
C12B H12E . 0.9800 ?
C12B H12F . 0.9800 ?
N7A H7A . 0.8800 ?
N7B H7B . 0.8800 ?

loop_
_geom_hbond_atom_site_label_D
_geom_hbond_atom_site_label_H
_geom_hbond_atom_site_label_A
_geom_hbond_site_symmetry_A
_geom_hbond_distance_DH
_geom_hbond_distance_HA
_geom_hbond_distance_DA
_geom_hbond_angle_DHA
_geom_hbond_publ_flag
N7A H7A O9A 2_656 0.88 2.24 3.0867(17) 161 yes
N7B H7B O9B 2_575 0.88 2.36 3.1410(18) 148 yes
N7A H7A O9A . 0.88 2.30 2.7168(16) 109 yes
N7B H7B O9B . 0.88 2.29 2.7059(16) 109 yes
C6A H6A O8A . 0.95 2.31 2.8974(18) 120 yes
C6B H6B O8B . 0.95 2.32 2.9004(18) 119 yes
C5A H5A O8B 1_556 0.95 2.67 3.294(2) 124 yes
C5B H5B O8A 1_665 0.95 2.70 3.3418(18) 125 yes
C5A H5A O10B 1_556 0.95 2.72 3.622(2) 160 yes
C5B H5B O10A 1_665 0.95 2.62 3.5669(19) 175 yes
C2A H2A O9A 2_656 0.95 2.55 3.3309(19) 140 yes
C2B H2B O9B 2_575 0.95 2.51 3.3385(19) 146 yes
C11B H11D Cg1 1_454 0.99 2.79 3.6719(17) 149 yes
C12A H12A Cg1 2_556 0.98 2.62 3.4703(18) 146 yes

loop_
_geom_torsion_atom_site_label_1
_geom_torsion_atom_site_label_2
_geom_torsion_atom_site_label_3
_geom_torsion_atom_site_label_4
_geom_torsion
_geom_torsion_publ_flag
O8A C8A C9A O9A -174.99(13) yes
N7A C1A C2A C3A -178.05(12) yes
C6A C1A N7A C8A -13.6(2) yes
N7A C1A C6A C5A 177.86(12) yes
O8B C8B C9B O9B 171.89(13) yes
N7B C1B C2B C3B 179.44(12) yes
C6B C1B N7B C8B 16.2(2) yes
N7B C1B C6B C5B -179.07(12) yes
C6A C1A C2A C3A 1.4(2) ?
C6B C1B C2B C3B -0.5(2) ?
C1A C2A C3A C4A -0.3(2) ?
C1B C2B C3B C4B -0.4(2) ?
C2A C3A C4A C5A -0.6(2) ?
C2B C3B C4B C5B 1.0(2) ?
C3A C4A C5A C6A 0.4(2) ?
C3B C4B C5B C6B -0.6(2) ?
C4A C5A C6A C1A 0.6(2) ?
C2A C1A C6A C5A -1.5(2) ?
C4B C5B C6B C1B -0.3(2) ?
C2B C1B C6B C5B 0.9(2) ?
N7A C8A C9A O9A 5.38(19) ?
O8A C8A C9A O10A 5.86(18) ?
N7A C8A C9A O10A -173.78(11) ?
N7B C8B C9B O9B -7.37(19) ?
O8B C8B C9B O10B -7.84(19) ?
N7B C8B C9B O10B 172.90(11) ?
O8A C8A N7A C1A 3.1(2) ?
C9A C8A N7A C1A -177.27(12) ?
C2A C1A N7A C8A 165.85(13) ?
O8B C8B N7B C1B -2.4(2) ?
C9B C8B N7B C1B 176.79(11) ?
C2B C1B N7B C8B -163.77(13) ?
O9A C9A O10A C11A -2.57(19) ?
C8A C9A O10A C11A 176.56(10) ?
C12A C11A O10A C9A -174.86(11) ?
O9B C9B O10B C11B 2.8(2) ?
C8B C9B O10B C11B -177.49(10) ?
C12B C11B O10B C9B 175.49(11) ?

loop_
_cod_related_entry_id
_cod_related_entry_database
_cod_related_entry_code
1 ChemSpider 66460
